data_7037950
loop_
_publ_author_name
'Ekengard, Erik'
'Kumar, Kamlesh'
'Fogeron, Thibault'
'de Kock, Carmen'
'Smith, Peter J.'
'Haukka, Matti'
'Monari, Magda'
'Nordlander, Ebbe'

_publ_section_title
;
 Pentamethylcyclopentadienyl-rhodium and iridium complexes containing (N^N
 and N^O) bound chloroquine analogue ligands: synthesis, characterization
 and antimalarial properties.
;
_journal_issue 9
_journal_name_full 'Dalton transactions (Cambridge, England : 2003)'
_journal_page_first 3905
_journal_page_last 3917
_journal_paper_doi 10.1039/c5dt03739e
_journal_volume 45
_journal_year 2016
_chemical_formula_sum 'C29 H31 Cl5 N3 O Rh'
_chemical_formula_weight 717.73
_chemical_name_systematic
'(?5-pentamethylcyclopentadienyl){(4-chloro-2-(((2-((7-chloroquinolin-4-yl)amino)ethyl)imino)methyl)phenolate)}chlororhodium(III) chloride '
_space_group_crystal_system monoclinic
_space_group_IT_number 14
_space_group_name_Hall '-P 2ybc'
_space_group_name_H-M_alt 'P 1 21/c 1'
_symmetry_space_group_name_Hall '-P 2ybc'
_symmetry_space_group_name_H-M 'P 1 21/c 1'
_atom_sites_solution_hydrogens geom
_audit_creation_method SHELXL-2014/7
_audit_update_record
;
2015-09-24 deposited with the CCDC.
2015-12-23 downloaded from the CCDC.
;
_cell_angle_alpha 90
_cell_angle_beta 99.4240(10)
_cell_angle_gamma 90
_cell_formula_units_Z 4
_cell_length_a 12.3489(2)
_cell_length_b 13.4149(2)
_cell_length_c 18.5804(3)
_cell_measurement_reflns_used 9950
_cell_measurement_temperature 296(2)
_cell_measurement_theta_max 22.42
_cell_measurement_theta_min 2.22
_cell_volume 3036.47(8)
_computing_cell_refinement 'Bruker SAINT'
_computing_data_collection 'Bruker APEX2'
_computing_data_reduction 'Bruker SAINT'
_computing_molecular_graphics 'Bruker SHELXTL'
_computing_publication_material 'Bruker SHELXTL'
_computing_structure_refinement 'SHELXL-2014 (Sheldrick 2014)'
_computing_structure_solution 'SHELXS-97 (Sheldrick 2008)'
_diffrn_ambient_temperature 296(2)
_diffrn_measured_fraction_theta_full 1.000
_diffrn_measured_fraction_theta_max 0.987
_diffrn_measurement_device_type 'Bruker APEX-II CCD'
_diffrn_measurement_method '\f and \w scans'
_diffrn_radiation_type MoK\a
_diffrn_radiation_wavelength 0.71073
_diffrn_reflns_av_R_equivalents 0.0515
_diffrn_reflns_av_unetI/netI 0.0334
_diffrn_reflns_laue_measured_fraction_full 1.000
_diffrn_reflns_laue_measured_fraction_max 0.987
_diffrn_reflns_limit_h_max 16
_diffrn_reflns_limit_h_min -16
_diffrn_reflns_limit_k_max 17
_diffrn_reflns_limit_k_min -17
_diffrn_reflns_limit_l_max 24
_diffrn_reflns_limit_l_min -24
_diffrn_reflns_number 55008
_diffrn_reflns_point_group_measured_fraction_full 1.000
_diffrn_reflns_point_group_measured_fraction_max 0.987
_diffrn_reflns_theta_full 25.242
_diffrn_reflns_theta_max 28.454
_diffrn_reflns_theta_min 1.672
_exptl_absorpt_coefficient_mu 1.031
_exptl_absorpt_correction_T_max 0.920
_exptl_absorpt_correction_T_min 0.735
_exptl_absorpt_correction_type multi-scan
_exptl_absorpt_process_details SADABS
_exptl_crystal_colour 'dark red'
_exptl_crystal_density_diffrn 1.570
_exptl_crystal_description plate
_exptl_crystal_F_000 1456
_exptl_crystal_recrystallization_method 'Re-crystallisation from solvent: DCM/hexane'
_exptl_crystal_size_max 0.30
_exptl_crystal_size_mid 0.25
_exptl_crystal_size_min 0.10
_refine_diff_density_max 0.514
_refine_diff_density_min -0.551
_refine_diff_density_rms 0.068
_refine_ls_extinction_method none
_refine_ls_goodness_of_fit_ref 0.974
_refine_ls_hydrogen_treatment constr
_refine_ls_matrix_type full
_refine_ls_number_parameters 430
_refine_ls_number_reflns 7557
_refine_ls_number_restraints 5
_refine_ls_restrained_S_all 0.973
_refine_ls_R_factor_all 0.0634
_refine_ls_R_factor_gt 0.0368
_refine_ls_shift/su_max 0.003
_refine_ls_shift/su_mean 0.000
_refine_ls_structure_factor_coef Fsqd
_refine_ls_weighting_details 'w=1/[\s^2^(Fo^2^)+(0.0414P)^2^+2.4852P] where P=(Fo^2^+2Fc^2^)/3'
_refine_ls_weighting_scheme calc
_refine_ls_wR_factor_gt 0.0824
_refine_ls_wR_factor_ref 0.0971
_reflns_Friedel_coverage 0.000
_reflns_number_gt 5354
_reflns_number_total 7557
_reflns_threshold_expression 'I > 2\s(I)'
_cod_data_source_file c5dt03739e1.cif
_cod_data_source_block shelx
_cod_depositor_comments 'Adding full bibliography for 7037948--7037950.cif.'
_cod_database_code 7037950
_shelx_shelxl_version_number 2014/7
_shelx_space_group_comment
;
The symmetry employed for this shelxl refinement is uniquely defined
by the following loop, which should always be used as a source of
symmetry information in preference to the above space-group names.
They are only intended as comments.
;

loop_
_space_group_symop_operation_xyz
'x, y, z'
'-x, y+1/2, -z+1/2'
'-x, -y, -z'
'x, -y-1/2, z-1/2'

loop_
_atom_site_label
_atom_site_type_symbol
_atom_site_fract_x
_atom_site_fract_y
_atom_site_fract_z
_atom_site_U_iso_or_equiv
_atom_site_adp_type
_atom_site_occupancy
_atom_site_site_symmetry_order
_atom_site_calc_flag
_atom_site_refinement_flags_posn
_atom_site_refinement_flags_adp
_atom_site_refinement_flags_occupancy
_atom_site_disorder_assembly
_atom_site_disorder_group
Rh Rh 0.26262(2) 0.53130(2) 0.79566(2) 0.03994(8) Uani 1 1 d . . . . .
Cl1 Cl 0.36934(7) 0.39363(6) 0.76031(4) 0.05291(19) Uani 1 1 d . . . . .
Cl3 Cl 0.50701(9) 0.26691(9) 0.41002(5) 0.0837(3) Uani 1 1 d . . . . .
Cl2 Cl 0.15225(10) 0.97890(8) 0.58876(7) 0.0861(3) Uani 1 1 d . . . . .
Cl4 Cl 0.02023(10) 0.39929(9) 0.57268(7) 0.0891(3) Uani 1 1 d . . . . .
Cl5 Cl 0.18854(13) 0.24660(10) 0.58423(9) 0.1139(5) Uani 1 1 d . . . . .
O1 O 0.21340(19) 0.56411(16) 0.68578(11) 0.0511(5) Uani 1 1 d . . . . .
N1 N 0.3913(2) 0.62965(18) 0.78540(13) 0.0438(6) Uani 1 1 d . . . . .
N2 N 0.5718(2) 0.5342(2) 0.72484(16) 0.0547(7) Uani 1 1 d . . . . .
H2N H 0.5181 0.4935 0.7254 0.066 Uiso 1 1 calc R U . . .
N3 N 0.7643(3) 0.5095(3) 0.5579(2) 0.0761(10) Uani 1 1 d . . . . .
C1 C 0.2045(2) 0.6573(2) 0.66595(15) 0.0444(7) Uani 1 1 d . . . . .
C2 C 0.1209(3) 0.6846(3) 0.60773(17) 0.0554(8) Uani 1 1 d . . . . .
H2 H 0.0746 0.6356 0.5846 0.066 Uiso 1 1 calc R U . . .
C3 C 0.1064(3) 0.7816(3) 0.58459(18) 0.0600(9) Uani 1 1 d . . . . .
H3 H 0.0502 0.7978 0.5467 0.072 Uiso 1 1 calc R U . . .
C4 C 0.1756(3) 0.8551(3) 0.61780(18) 0.0568(8) Uani 1 1 d . . . . .
C5 C 0.2605(3) 0.8324(2) 0.67182(18) 0.0522(8) Uani 1 1 d . . . . .
H5 H 0.3081 0.8824 0.6921 0.063 Uiso 1 1 calc R U . . .
C6 C 0.2765(2) 0.7339(2) 0.69698(16) 0.0437(6) Uani 1 1 d . . . . .
C7 C 0.3751(2) 0.7104(2) 0.74846(16) 0.0459(7) Uani 1 1 d . . . . .
H7 H 0.4308 0.7577 0.7551 0.055 Uiso 1 1 calc R U . . .
C8 C 0.5029(3) 0.6128(3) 0.82743(18) 0.0543(8) Uani 1 1 d . . . . .
H8A H 0.5033 0.5501 0.8535 0.065 Uiso 1 1 calc R U . . .
H8B H 0.5194 0.6654 0.8634 0.065 Uiso 1 1 calc R U . . .
C9 C 0.5921(3) 0.6103(3) 0.7803(2) 0.0580(8) Uani 1 1 d . . . . .
H9A H 0.5961 0.6747 0.7572 0.070 Uiso 1 1 calc R U . . .
H9B H 0.6623 0.5978 0.8108 0.070 Uiso 1 1 calc R U . . .
C10 C 0.6349(2) 0.5247(2) 0.6717(2) 0.0544(8) Uani 1 1 d . . . . .
C11 C 0.7319(3) 0.5768(3) 0.6736(2) 0.0695(10) Uani 1 1 d . . . . .
H11 H 0.7577 0.6186 0.7126 0.083 Uiso 1 1 calc R U . . .
C12 C 0.7910(3) 0.5656(4) 0.6156(3) 0.0837(13) Uani 1 1 d . . . . .
H12 H 0.8558 0.6017 0.6186 0.100 Uiso 1 1 calc R U . . .
C13 C 0.6700(3) 0.4568(3) 0.5551(2) 0.0602(9) Uani 1 1 d . . . . .
C14 C 0.6380(3) 0.3966(3) 0.4931(2) 0.0654(10) Uani 1 1 d . . . . .
H14 H 0.6818 0.3937 0.4569 0.079 Uiso 1 1 calc R U . . .
C15 C 0.5444(3) 0.3430(3) 0.48594(18) 0.0597(9) Uani 1 1 d . . . . .
C16 C 0.4769(3) 0.3448(3) 0.53936(18) 0.0565(8) Uani 1 1 d . . . . .
H16 H 0.4131 0.3069 0.5339 0.068 Uiso 1 1 calc R U . . .
C17 C 0.5059(3) 0.4029(2) 0.59966(19) 0.0535(8) Uani 1 1 d . . . . .
H17 H 0.4604 0.4048 0.6349 0.064 Uiso 1 1 calc R U . . .
C18 C 0.6021(3) 0.4598(2) 0.61007(18) 0.0508(8) Uani 1 1 d . . . . .
C19 C 0.1178(6) 0.5879(6) 0.8353(4) 0.0480(18) Uani 0.608(7) 1 d D . P A 1
C20 C 0.2127(6) 0.5954(5) 0.8898(4) 0.050(2) Uani 0.608(7) 1 d D . P A 1
C21 C 0.2524(6) 0.4976(5) 0.9071(4) 0.047(2) Uani 0.608(7) 1 d D . P A 1
C22 C 0.1799(5) 0.4287(5) 0.8656(4) 0.0478(19) Uani 0.608(7) 1 d D . P A 1
C23 C 0.1006(6) 0.4852(6) 0.8186(4) 0.0432(18) Uani 0.608(7) 1 d D . P A 1
C24 C 0.0460(7) 0.6699(6) 0.8003(5) 0.090(3) Uani 0.608(7) 1 d . . P A 1
H24A H 0.0105 0.6490 0.7529 0.135 Uiso 0.608(7) 1 calc R U P A 1
H24B H 0.0898 0.7280 0.7957 0.135 Uiso 0.608(7) 1 calc R U P A 1
H24C H -0.0085 0.6855 0.8300 0.135 Uiso 0.608(7) 1 calc R U P A 1
C25 C 0.2556(7) 0.6910(6) 0.9242(4) 0.097(3) Uani 0.608(7) 1 d . . P A 1
H25A H 0.3344 0.6894 0.9331 0.146 Uiso 0.608(7) 1 calc R U P A 1
H25B H 0.2291 0.6999 0.9695 0.146 Uiso 0.608(7) 1 calc R U P A 1
H25C H 0.2310 0.7454 0.8920 0.146 Uiso 0.608(7) 1 calc R U P A 1
C26 C 0.3454(6) 0.4697(8) 0.9666(4) 0.091(3) Uani 0.608(7) 1 d . . P A 1
H26A H 0.3651 0.5261 0.9977 0.137 Uiso 0.608(7) 1 calc R U P A 1
H26B H 0.4076 0.4493 0.9452 0.137 Uiso 0.608(7) 1 calc R U P A 1
H26C H 0.3229 0.4158 0.9947 0.137 Uiso 0.608(7) 1 calc R U P A 1
C27 C 0.1885(6) 0.3176(4) 0.8682(5) 0.079(3) Uani 0.608(7) 1 d . . P A 1
H27A H 0.1430 0.2919 0.9011 0.119 Uiso 0.608(7) 1 calc R U P A 1
H27B H 0.2634 0.2987 0.8849 0.119 Uiso 0.608(7) 1 calc R U P A 1
H27C H 0.1647 0.2909 0.8204 0.119 Uiso 0.608(7) 1 calc R U P A 1
C28 C 0.0114(5) 0.4418(6) 0.7616(4) 0.076(2) Uani 0.608(7) 1 d . . P A 1
H28A H 0.0230 0.3715 0.7574 0.114 Uiso 0.608(7) 1 calc R U P A 1
H28B H 0.0135 0.4733 0.7154 0.114 Uiso 0.608(7) 1 calc R U P A 1
H28C H -0.0589 0.4533 0.7758 0.114 Uiso 0.608(7) 1 calc R U P A 1
C19B C 0.1818(5) 0.6239(4) 0.8644(3) 0.050(3) Uani 0.392(7) 1 d G . P A 2
C20B C 0.2595(4) 0.5634(5) 0.9091(2) 0.048(3) Uani 0.392(7) 1 d G . P A 2
C21B C 0.2341(5) 0.4624(4) 0.8915(3) 0.066(6) Uani 0.392(7) 1 d G . P A 2
C22B C 0.1407(5) 0.4605(4) 0.8359(3) 0.053(4) Uani 0.392(7) 1 d G . P A 2
C23B C 0.1083(4) 0.5603(5) 0.8192(3) 0.053(4) Uani 0.392(7) 1 d G . P A 2
C24B C 0.1780(9) 0.7362(5) 0.8649(5) 0.128(8) Uani 0.392(7) 1 d G . P A 2
H24D H 0.1365 0.7595 0.8198 0.192 Uiso 0.392(7) 1 calc R U P A 2
H24E H 0.2513 0.7622 0.8704 0.192 Uiso 0.392(7) 1 calc R U P A 2
H24F H 0.1436 0.7584 0.9048 0.192 Uiso 0.392(7) 1 calc R U P A 2
C25B C 0.3528(6) 0.6001(8) 0.9655(4) 0.112(6) Uani 0.392(7) 1 d G . P A 2
H25D H 0.3238 0.6334 1.0039 0.167 Uiso 0.392(7) 1 calc R U P A 2
H25E H 0.3972 0.6457 0.9432 0.167 Uiso 0.392(7) 1 calc R U P A 2
H25F H 0.3968 0.5445 0.9853 0.167 Uiso 0.392(7) 1 calc R U P A 2
C26B C 0.2956(8) 0.3728(6) 0.9259(5) 0.138(9) Uani 0.392(7) 1 d G . P A 2
H26D H 0.2543 0.3420 0.9593 0.207 Uiso 0.392(7) 1 calc R U P A 2
H26E H 0.3658 0.3934 0.9517 0.207 Uiso 0.392(7) 1 calc R U P A 2
H26F H 0.3059 0.3260 0.8885 0.207 Uiso 0.392(7) 1 calc R U P A 2
C27B C 0.0854(8) 0.3684(7) 0.8008(5) 0.125(8) Uani 0.392(7) 1 d G . P A 2
H27D H 0.1307 0.3390 0.7692 0.188 Uiso 0.392(7) 1 calc R U P A 2
H27E H 0.0156 0.3862 0.7729 0.188 Uiso 0.392(7) 1 calc R U P A 2
H27F H 0.0746 0.3214 0.8379 0.188 Uiso 0.392(7) 1 calc R U P A 2
C28B C 0.0127(6) 0.5930(9) 0.7631(5) 0.153(11) Uani 0.392(7) 1 d G . P A 2
H28D H -0.0505 0.6029 0.7863 0.229 Uiso 0.392(7) 1 calc R U P A 2
H28E H -0.0030 0.5427 0.7262 0.229 Uiso 0.392(7) 1 calc R U P A 2
H28F H 0.0307 0.6544 0.7412 0.229 Uiso 0.392(7) 1 calc R U P A 2
C29 C 0.1618(3) 0.3748(3) 0.5874(2) 0.0703(10) Uani 1 1 d . . . . .
H29B H 0.1952 0.4086 0.5504 0.084 Uiso 1 1 calc R U . . .
H29A H 0.1946 0.4009 0.6346 0.084 Uiso 1 1 calc R U . . .

loop_
_atom_site_aniso_label
_atom_site_aniso_U_11
_atom_site_aniso_U_22
_atom_site_aniso_U_33
_atom_site_aniso_U_23
_atom_site_aniso_U_13
_atom_site_aniso_U_12
Rh 0.04360(13) 0.03993(13) 0.03673(12) -0.00426(10) 0.00786(9) 0.00360(10)
Cl1 0.0629(5) 0.0405(4) 0.0604(5) -0.0024(3) 0.0253(4) 0.0059(3)
Cl3 0.0949(8) 0.1070(8) 0.0526(5) 0.0014(5) 0.0225(5) 0.0224(6)
Cl2 0.1047(8) 0.0645(6) 0.0901(7) 0.0277(5) 0.0192(6) 0.0201(6)
Cl4 0.0813(7) 0.0893(8) 0.0894(8) 0.0073(6) -0.0077(6) -0.0084(6)
Cl5 0.1236(11) 0.0689(7) 0.1534(13) -0.0162(8) 0.0355(10) 0.0011(7)
O1 0.0684(14) 0.0437(12) 0.0389(11) -0.0046(9) 0.0018(10) -0.0018(10)
N1 0.0448(14) 0.0453(14) 0.0410(13) -0.0070(11) 0.0064(11) 0.0031(11)
N2 0.0449(14) 0.0543(16) 0.0673(18) -0.0034(14) 0.0161(13) -0.0028(12)
N3 0.0556(19) 0.089(2) 0.092(3) 0.020(2) 0.0345(19) 0.0053(17)
C1 0.0495(17) 0.0490(17) 0.0359(15) -0.0041(13) 0.0101(13) 0.0039(13)
C2 0.058(2) 0.062(2) 0.0453(17) 0.0007(15) 0.0059(15) -0.0004(16)
C3 0.057(2) 0.076(2) 0.0468(18) 0.0082(17) 0.0068(15) 0.0100(18)
C4 0.064(2) 0.055(2) 0.0543(19) 0.0123(16) 0.0199(17) 0.0121(17)
C5 0.0561(19) 0.0480(18) 0.0551(19) 0.0003(15) 0.0169(16) 0.0017(15)
C6 0.0459(16) 0.0443(16) 0.0423(15) 0.0003(13) 0.0111(13) 0.0040(13)
C7 0.0472(17) 0.0448(17) 0.0462(16) -0.0092(13) 0.0090(13) -0.0025(13)
C8 0.0511(19) 0.057(2) 0.0510(18) -0.0085(15) -0.0040(15) 0.0040(15)
C9 0.0401(17) 0.058(2) 0.072(2) -0.0018(17) -0.0010(15) 0.0009(15)
C10 0.0386(16) 0.0544(19) 0.072(2) 0.0158(17) 0.0154(15) 0.0117(14)
C11 0.0426(19) 0.076(3) 0.092(3) 0.009(2) 0.0182(19) 0.0033(17)
C12 0.044(2) 0.090(3) 0.122(4) 0.026(3) 0.028(2) -0.002(2)
C13 0.0497(19) 0.063(2) 0.074(2) 0.0284(19) 0.0266(17) 0.0195(16)
C14 0.071(2) 0.072(2) 0.061(2) 0.0241(19) 0.0344(19) 0.028(2)
C15 0.068(2) 0.063(2) 0.0503(19) 0.0185(16) 0.0184(17) 0.0230(18)
C16 0.056(2) 0.061(2) 0.0551(19) 0.0112(16) 0.0179(16) 0.0097(16)
C17 0.0499(18) 0.0552(19) 0.060(2) 0.0119(16) 0.0237(15) 0.0099(15)
C18 0.0473(17) 0.0486(17) 0.0594(19) 0.0172(15) 0.0172(15) 0.0141(14)
C19 0.055(4) 0.046(3) 0.046(4) -0.008(3) 0.018(3) 0.009(3)
C20 0.056(4) 0.051(4) 0.044(4) -0.010(3) 0.015(3) -0.003(4)
C21 0.042(3) 0.060(5) 0.040(3) 0.008(4) 0.015(2) 0.001(4)
C22 0.052(5) 0.039(4) 0.059(5) 0.015(3) 0.030(4) 0.001(3)
C23 0.038(4) 0.050(4) 0.043(3) 0.001(3) 0.010(3) -0.003(3)
C24 0.095(6) 0.092(6) 0.094(6) 0.030(4) 0.051(5) 0.055(5)
C25 0.125(7) 0.090(6) 0.091(6) -0.057(5) 0.060(5) -0.054(5)
C26 0.063(4) 0.162(10) 0.046(3) 0.021(5) 0.002(3) 0.015(5)
C27 0.091(5) 0.044(3) 0.115(6) 0.021(4) 0.053(5) 0.006(3)
C28 0.053(4) 0.104(6) 0.068(4) -0.016(4) 0.003(3) -0.020(4)
C19B 0.056(7) 0.043(5) 0.060(8) -0.007(5) 0.031(6) 0.018(5)
C20B 0.058(7) 0.060(7) 0.026(4) -0.005(5) 0.007(4) -0.009(6)
C21B 0.085(13) 0.036(8) 0.091(14) 0.019(8) 0.053(11) 0.006(7)
C22B 0.078(13) 0.041(7) 0.044(8) -0.011(6) 0.025(7) -0.024(8)
C23B 0.028(5) 0.091(14) 0.044(6) -0.005(7) 0.014(4) 0.002(6)
C24B 0.21(2) 0.053(7) 0.152(15) 0.001(8) 0.126(15) 0.023(9)
C25B 0.081(8) 0.203(19) 0.052(6) -0.029(8) 0.013(6) -0.049(10)
C26B 0.21(2) 0.118(13) 0.104(12) 0.063(11) 0.081(13) 0.090(14)
C27B 0.142(15) 0.131(13) 0.118(12) -0.063(11) 0.067(11) -0.100(12)
C28B 0.054(8) 0.33(3) 0.080(10) 0.040(14) 0.016(7) 0.062(13)
C29 0.078(3) 0.064(2) 0.069(2) -0.0079(19) 0.012(2) -0.0164(19)

loop_
_atom_type_symbol
_atom_type_description
_atom_type_scat_dispersion_real
_atom_type_scat_dispersion_imag
_atom_type_scat_source
C C 0.0033 0.0016 'International Tables Vol C Tables 4.2.6.8 and 6.1.1.4'
H H 0.0000 0.0000 'International Tables Vol C Tables 4.2.6.8 and 6.1.1.4'
N N 0.0061 0.0033 'International Tables Vol C Tables 4.2.6.8 and 6.1.1.4'
O O 0.0106 0.0060 'International Tables Vol C Tables 4.2.6.8 and 6.1.1.4'
Cl Cl 0.1484 0.1585 'International Tables Vol C Tables 4.2.6.8 and 6.1.1.4'
Rh Rh -1.1178 0.9187 'International Tables Vol C Tables 4.2.6.8 and 6.1.1.4'

loop_
_geom_angle_atom_site_label_1
_geom_angle_atom_site_label_2
_geom_angle_atom_site_label_3
_geom_angle
C22B Rh C23B 40.59(12)
C22B Rh O1 110.28(18)
C23B Rh O1 92.09(16)
C22B Rh C21B 40.29(11)
C23B Rh C21B 67.14(17)
O1 Rh C21B 150.3(2)
C22B Rh N1 161.62(16)
C23B Rh N1 129.9(2)
O1 Rh N1 83.20(9)
C21B Rh N1 126.3(2)
C23B Rh C19B 39.36(10)
O1 Rh C19B 111.89(17)
N1 Rh C19B 97.07(16)
O1 Rh C20 130.06(18)
N1 Rh C20 98.4(2)
O1 Rh C20B 150.18(17)
C21B Rh C20B 38.96(9)
N1 Rh C20B 95.62(16)
O1 Rh C21 159.9(2)
N1 Rh C21 112.7(2)
O1 Rh C19 97.69(19)
N1 Rh C19 119.2(2)
O1 Rh C23 96.93(19)
N1 Rh C23 157.0(2)
O1 Rh C22 127.54(18)
N1 Rh C22 149.26(18)
C1 O1 Rh 118.57(18)
C7 N1 C8 117.4(3)
C7 N1 Rh 121.8(2)
C8 N1 Rh 120.5(2)
C10 N2 C9 122.1(3)
C10 N2 H2N 119.0
C9 N2 H2N 119.0
C12 N3 C13 115.5(3)
O1 C1 C6 124.2(3)
O1 C1 C2 118.8(3)
C6 C1 C2 117.0(3)
C3 C2 C1 121.7(3)
C3 C2 H2 119.1
C1 C2 H2 119.1
C2 C3 C4 119.8(3)
C2 C3 H3 120.1
C4 C3 H3 120.1
C5 C4 C3 121.0(3)
C5 C4 Cl2 120.3(3)
C3 C4 Cl2 118.6(3)
C4 C5 C6 120.3(3)
C4 C5 H5 119.9
C6 C5 H5 119.9
C5 C6 C1 120.1(3)
C5 C6 C7 118.7(3)
C1 C6 C7 120.8(3)
N1 C7 C6 125.2(3)
N1 C7 H7 117.4
C6 C7 H7 117.4
N1 C8 C9 113.5(3)
N1 C8 H8A 108.9
C9 C8 H8A 108.9
N1 C8 H8B 108.9
C9 C8 H8B 108.9
H8A C8 H8B 107.7
N2 C9 C8 111.7(3)
N2 C9 H9A 109.3
C8 C9 H9A 109.3
N2 C9 H9B 109.3
C8 C9 H9B 109.3
H9A C9 H9B 107.9
N2 C10 C11 122.1(4)
N2 C10 C18 120.9(3)
C11 C10 C18 117.1(3)
C10 C11 C12 118.9(4)
C10 C11 H11 120.6
C12 C11 H11 120.6
N3 C12 C11 126.8(4)
N3 C12 H12 116.6
C11 C12 H12 116.6
N3 C13 C14 117.0(3)
N3 C13 C18 124.0(4)
C14 C13 C18 118.9(3)
C15 C14 C13 120.5(3)
C15 C14 H14 119.8
C13 C14 H14 119.8
C14 C15 C16 121.4(4)
C14 C15 Cl3 120.1(3)
C16 C15 Cl3 118.4(3)
C17 C16 C15 119.1(4)
C17 C16 H16 120.4
C15 C16 H16 120.4
C16 C17 C18 121.9(3)
C16 C17 H17 119.1
C18 C17 H17 119.1
C17 C18 C13 118.1(3)
C17 C18 C10 124.1(3)
C13 C18 C10 117.7(3)
C23 C19 C20 107.5(6)
C23 C19 C24 124.2(6)
C20 C19 C24 128.2(7)
C24 C19 Rh 124.9(5)
C19 C20 C21 108.1(5)
C19 C20 C25 124.1(7)
C21 C20 C25 127.8(7)
C25 C20 Rh 124.7(5)
C22 C21 C20 108.4(6)
C22 C21 C26 124.9(6)
C20 C21 C26 126.2(7)
C26 C21 Rh 127.1(5)
C23 C22 C21 107.2(7)
C23 C22 C27 126.2(8)
C21 C22 C27 126.6(6)
C27 C22 Rh 126.4(5)
C22 C23 C19 108.6(7)
C22 C23 C28 125.1(8)
C19 C23 C28 126.2(6)
C28 C23 Rh 123.6(6)
C19 C24 H24A 109.5
C19 C24 H24B 109.5
H24A C24 H24B 109.5
C19 C24 H24C 109.5
H24A C24 H24C 109.5
H24B C24 H24C 109.5
C20 C25 H25A 109.5
C20 C25 H25B 109.5
H25A C25 H25B 109.5
C20 C25 H25C 109.5
H25A C25 H25C 109.5
H25B C25 H25C 109.5
C21 C26 H26A 109.5
C21 C26 H26B 109.5
H26A C26 H26B 109.5
C21 C26 H26C 109.5
H26A C26 H26C 109.5
H26B C26 H26C 109.5
C22 C27 H27A 109.5
C22 C27 H27B 109.5
H27A C27 H27B 109.5
C22 C27 H27C 109.5
H27A C27 H27C 109.5
H27B C27 H27C 109.5
C23 C28 H28A 109.5
C23 C28 H28B 109.5
H28A C28 H28B 109.5
C23 C28 H28C 109.5
H28A C28 H28C 109.5
H28B C28 H28C 109.5
C23B C19B C20B 108.0
C23B C19B C24B 126.0
C20B C19B C24B 126.0
C24B C19B Rh 126.98(16)
C21B C20B C19B 108.0
C21B C20B C25B 126.0
C19B C20B C25B 126.0
C25B C20B Rh 127.61(17)
C22B C21B C20B 108.0
C22B C21B C26B 126.0
C20B C21B C26B 126.0
C26B C21B Rh 124.82(17)
C21B C22B C23B 108.0
C21B C22B C27B 126.0
C23B C22B C27B 126.0
C27B C22B Rh 122.41(15)
C19B C23B C22B 108.0
C19B C23B C28B 126.0
C22B C23B C28B 126.0
C28B C23B Rh 123.78(16)
C19B C24B H24D 109.5
C19B C24B H24E 109.5
H24D C24B H24E 109.5
C19B C24B H24F 109.5
H24D C24B H24F 109.5
H24E C24B H24F 109.5
C20B C25B H25D 109.5
C20B C25B H25E 109.5
H25D C25B H25E 109.5
C20B C25B H25F 109.5
H25D C25B H25F 109.5
H25E C25B H25F 109.5
C21B C26B H26D 109.5
C21B C26B H26E 109.5
H26D C26B H26E 109.5
C21B C26B H26F 109.5
H26D C26B H26F 109.5
H26E C26B H26F 109.5
C22B C27B H27D 109.5
C22B C27B H27E 109.5
H27D C27B H27E 109.5
C22B C27B H27F 109.5
H27D C27B H27F 109.5
H27E C27B H27F 109.5
C23B C28B H28D 109.5
C23B C28B H28E 109.5
H28D C28B H28E 109.5
C23B C28B H28F 109.5
H28D C28B H28F 109.5
H28E C28B H28F 109.5
Cl5 C29 Cl4 111.5(2)
Cl5 C29 H29B 109.3
Cl4 C29 H29B 109.3
Cl5 C29 H29A 109.3
Cl4 C29 H29A 109.3
H29B C29 H29A 108.0

loop_
_geom_bond_atom_site_label_1
_geom_bond_atom_site_label_2
_geom_bond_distance
Rh C22B 2.025(5)
Rh C23B 2.060(5)
Rh O1 2.080(2)
Rh C21B 2.087(5)
Rh N1 2.098(3)
Rh C19B 2.143(5)
Rh C20 2.128(7)
Rh C20B 2.159(4)
Rh C21 2.143(8)
Rh C19 2.178(8)
Rh C23 2.202(9)
Rh C22 2.250(7)
Cl3 C15 1.741(4)
Cl2 C4 1.756(3)
Cl4 C29 1.755(4)
Cl5 C29 1.754(4)
O1 C1 1.303(4)
N1 C7 1.280(4)
N1 C8 1.486(4)
N2 C10 1.360(4)
N2 C9 1.443(4)
N2 H2N 0.8600
N3 C12 1.307(6)
N3 C13 1.357(5)
C1 C6 1.418(4)
C1 C2 1.415(4)
C2 C3 1.372(5)
C2 H2 0.9300
C3 C4 1.382(5)
C3 H3 0.9300
C4 C5 1.362(5)
C5 C6 1.405(4)
C5 H5 0.9300
C6 C7 1.455(4)
C7 H7 0.9300
C8 C9 1.517(5)
C8 H8A 0.9700
C8 H8B 0.9700
C9 H9A 0.9700
C9 H9B 0.9700
C10 C11 1.383(5)
C10 C18 1.442(5)
C11 C12 1.405(6)
C11 H11 0.9300
C12 H12 0.9300
C13 C14 1.409(5)
C13 C18 1.424(4)
C14 C15 1.349(5)
C14 H14 0.9300
C15 C16 1.397(5)
C16 C17 1.364(5)
C16 H16 0.9300
C17 C18 1.399(5)
C17 H17 0.9300
C19 C23 1.421(5)
C19 C20 1.421(5)
C19 C24 1.494(10)
C20 C21 1.418(5)
C20 C25 1.492(9)
C21 C22 1.423(5)
C21 C26 1.506(9)
C22 C23 1.421(5)
C22 C27 1.493(9)
C23 C28 1.513(9)
C24 H24A 0.9600
C24 H24B 0.9600
C24 H24C 0.9600
C25 H25A 0.9600
C25 H25B 0.9600
C25 H25C 0.9600
C26 H26A 0.9600
C26 H26B 0.9600
C26 H26C 0.9600
C27 H27A 0.9600
C27 H27B 0.9600
C27 H27C 0.9600
C28 H28A 0.9600
C28 H28B 0.9600
C28 H28C 0.9600
C19B C23B 1.417(2)
C19B C20B 1.417(2)
C19B C24B 1.507(3)
C20B C21B 1.417(2)
C20B C25B 1.507(3)
C21B C22B 1.417(2)
C21B C26B 1.507(2)
C22B C23B 1.417(2)
C22B C27B 1.507(3)
C23B C28B 1.507(3)
C24B H24D 0.9600
C24B H24E 0.9600
C24B H24F 0.9600
C25B H25D 0.9600
C25B H25E 0.9600
C25B H25F 0.9600
C26B H26D 0.9600
C26B H26E 0.9600
C26B H26F 0.9600
C27B H27D 0.9600
C27B H27E 0.9600
C27B H27F 0.9600
C28B H28D 0.9600
C28B H28E 0.9600
C28B H28F 0.9600
C29 H29B 0.9700
C29 H29A 0.9700

loop_
_geom_hbond_atom_site_label_D
_geom_hbond_atom_site_label_H
_geom_hbond_atom_site_label_A
_geom_hbond_distance_DH
_geom_hbond_distance_HA
_geom_hbond_distance_DA
_geom_hbond_angle_DHA
_geom_hbond_site_symmetry_A
N2 H2N Cl1 0.86 2.45 3.284(3) 164.8 .
C9 H9A Cl1 0.97 2.99 3.919(4) 160.2 2_656
C29 H29B N3 0.97 2.42 3.366(5) 166.6 3_666
C29 H29A Cl1 0.97 2.91 3.777(4) 149.2 .
C29 H29A O1 0.97 2.38 3.134(4) 133.8 .
N2 H2N Cl1 0.86 2.45 3.284(3) 164.8 .
C9 H9A Cl1 0.97 2.99 3.919(4) 160.2 2_656
C29 H29B N3 0.97 2.42 3.366(5) 166.6 3_666
C29 H29A Cl1 0.97 2.91 3.777(4) 149.2 .
C29 H29A O1 0.97 2.38 3.134(4) 133.8 .
